data_7160867
loop_
_publ_author_name
'More, Karan Prakash'
'Valvi, Mangesh Biramya'
'Shubham, ?'
'Adimurthy, Subbarayappa'

_publ_section_title
;
 Ruthenium(II)-catalyzed regioselective C-H alkylation of pyridotriazoles
 with maleimides: access to triazolopyridine-succinimide scaffolds.
;
_journal_issue 47
_journal_name_full 'Organic &amp; biomolecular chemistry'
_journal_page_first 10753
_journal_page_last 10759
_journal_paper_doi 10.1039/d5ob01432h
_journal_volume 23
_journal_year 2025
_chemical_formula_moiety 'C22 H22 N4 O2'
_chemical_formula_sum 'C22 H22 N4 O2'
_chemical_formula_weight 374.43
_space_group_crystal_system monoclinic
_space_group_IT_number 14
_space_group_name_Hall '-P 2ybc'
_space_group_name_H-M_alt 'P 1 21/c 1'
_atom_sites_solution_hydrogens geom
_audit_creation_date 2025-02-11
_audit_creation_method
;
Olex2 1.2
(compiled 2018.05.29 svn.r3508 for OlexSys, GUI svn.r5506)
;
_audit_update_record
;
2025-07-21 deposited with the CCDC.	2025-11-13 downloaded from the CCDC.
;
_cell_angle_alpha 90
_cell_angle_beta 92.378(5)
_cell_angle_gamma 90
_cell_formula_units_Z 4
_cell_length_a 10.5956(15)
_cell_length_b 21.835(3)
_cell_length_c 8.2544(10)
_cell_measurement_reflns_used 9893
_cell_measurement_temperature 298
_cell_measurement_theta_max 29.509
_cell_measurement_theta_min 2.139
_cell_volume 1908.1(4)
_computing_cell_refinement 'SAINT V8.40B (?, 2016)'
_computing_data_reduction 'SAINT V8.40B (?, 2016)'
_computing_molecular_graphics 'Olex2 (Dolomanov et al., 2009)'
_computing_publication_material 'Olex2 (Dolomanov et al., 2009)'
_computing_structure_refinement 'ShelXL (Sheldrick, 2015)'
_computing_structure_solution 'SHELXT 2018/2 (Sheldrick, 2018)'
_diffrn_ambient_temperature 298
_diffrn_measured_fraction_theta_full 1.000
_diffrn_measured_fraction_theta_max 1.000
_diffrn_measurement_device_type 'Bruker D8 QUEST'
_diffrn_radiation_type MoK\a
_diffrn_radiation_wavelength 0.71073
_diffrn_reflns_av_R_equivalents 0.1249
_diffrn_reflns_av_unetI/netI 0.0344
_diffrn_reflns_Laue_measured_fraction_full 1.000
_diffrn_reflns_Laue_measured_fraction_max 1.000
_diffrn_reflns_limit_h_max 12
_diffrn_reflns_limit_h_min -12
_diffrn_reflns_limit_k_max 25
_diffrn_reflns_limit_k_min -25
_diffrn_reflns_limit_l_max 9
_diffrn_reflns_limit_l_min -9
_diffrn_reflns_number 82754
_diffrn_reflns_point_group_measured_fraction_full 1.000
_diffrn_reflns_point_group_measured_fraction_max 1.000
_diffrn_reflns_theta_full 24.999
_diffrn_reflns_theta_max 24.999
_diffrn_reflns_theta_min 1.924
_exptl_absorpt_coefficient_mu 0.086
_exptl_absorpt_correction_T_max 0.7461
_exptl_absorpt_correction_T_min 0.6503
_exptl_absorpt_correction_type multi-scan
_exptl_absorpt_process_details
'SADABS-2016/2 (Bruker,2016/2) was used for absorption correction. wR2(int) was 0.1276 before and 0.0941 after correction. The Ratio of minimum to maximum transmission is 0.8716. The \l/2 correction factor is Not present.'
_exptl_crystal_colour white
_exptl_crystal_colour_primary white
_exptl_crystal_density_diffrn 1.303
_exptl_crystal_description block
_exptl_crystal_F_000 792
_exptl_crystal_size_max 0.21
_exptl_crystal_size_mid 0.18
_exptl_crystal_size_min 0.05
_refine_diff_density_max 0.209
_refine_diff_density_min -0.241
_refine_diff_density_rms 0.053
_refine_ls_extinction_method none
_refine_ls_goodness_of_fit_ref 1.197
_refine_ls_hydrogen_treatment constr
_refine_ls_matrix_type full
_refine_ls_number_parameters 253
_refine_ls_number_reflns 3367
_refine_ls_number_restraints 0
_refine_ls_restrained_S_all 1.197
_refine_ls_R_factor_all 0.0921
_refine_ls_R_factor_gt 0.0716
_refine_ls_shift/su_max 0.000
_refine_ls_shift/su_mean 0.000
_refine_ls_structure_factor_coef Fsqd
_refine_ls_weighting_details 'w=1/[\s^2^(Fo^2^)+(0.0592P)^2^+2.0692P] where P=(Fo^2^+2Fc^2^)/3'
_refine_ls_weighting_scheme calc
_refine_ls_wR_factor_gt 0.1791
_refine_ls_wR_factor_ref 0.1939
_reflns_Friedel_coverage 0.000
_reflns_number_gt 2599
_reflns_number_total 3367
_reflns_threshold_expression 'I > 2\s(I)'
_cod_data_source_file d5ob01432h3.cif
_cod_data_source_block kpm_198_0ma_a
_cod_depositor_comments 'Adding full bibliography for 7160867--7160868.cif.'
_cod_original_cell_volume 1908.0(5)
_cod_database_code 7160867
_shelx_shelxl_version_number 2018/3
_shelx_space_group_comment
;
The symmetry employed for this shelxl refinement is uniquely defined
by the following loop, which should always be used as a source of
symmetry information in preference to the above space-group names.
They are only intended as comments.
;
_shelx_estimated_absorpt_t_max 0.996
_shelx_estimated_absorpt_t_min 0.982
_olex2_refinement_description
;
1. Fixed Uiso
 At 1.2 times of:
  All C(H) groups, All C(H,H) groups
2.a Ternary CH refined with riding coordinates:
 C4(H4), C6(H6)
2.b Secondary CH2 refined with riding coordinates:
 C1(H1A,H1B), C2(H2A,H2B), C17(H17A,H17B), C14(H14A,H14B), C15(H15A,H15B),
 C3(H17C,H17D)
2.c Aromatic/amide H refined with riding coordinates:
 C11(H11), C12(H12), C13(H13), C19(H19), C20(H20), C21(H21), C22(H22), C23(H23)
;
_olex2_submission_special_instructions 'No special instructions were received'

loop_
_space_group_symop_operation_xyz
'x, y, z'
'-x, y+1/2, -z+1/2'
'-x, -y, -z'
'x, -y-1/2, z-1/2'

loop_
_atom_site_label
_atom_site_type_symbol
_atom_site_fract_x
_atom_site_fract_y
_atom_site_fract_z
_atom_site_U_iso_or_equiv
_atom_site_adp_type
_atom_site_occupancy
_atom_site_site_symmetry_order
_atom_site_calc_flag
_atom_site_refinement_flags_posn
_atom_site_refinement_flags_adp
_atom_site_refinement_flags_occupancy
_atom_site_disorder_assembly
_atom_site_disorder_group
O1 O 0.6986(2) 0.69396(13) 0.4291(3) 0.0641(8) Uani 1 1 d . . . . .
O2 O 0.4555(3) 0.58679(16) 0.7691(3) 0.0814(10) Uani 1 1 d . . . . .
N1 N 0.5574(3) 0.63766(14) 0.5704(3) 0.0480(7) Uani 1 1 d . . . . .
N2 N 0.8115(3) 0.54022(14) 0.6004(3) 0.0535(8) Uani 1 1 d . . . . .
N3 N 0.8204(3) 0.52332(12) 0.3460(3) 0.0437(7) Uani 1 1 d . . . . .
C1 C 0.3447(4) 0.6253(2) 0.1179(5) 0.0757(13) Uani 1 1 d . . . . .
H1A H 0.404315 0.648390 0.055934 0.091 Uiso 1 1 calc R . . . .
H1B H 0.274907 0.613571 0.044748 0.091 Uiso 1 1 calc R . . . .
C2 C 0.2963(4) 0.6653(2) 0.2469(5) 0.0773(13) Uani 1 1 d . . . . .
H2A H 0.228143 0.644472 0.299245 0.093 Uiso 1 1 calc R . . . .
H2B H 0.262464 0.702585 0.198346 0.093 Uiso 1 1 calc R . . . .
C17 C 0.3993(4) 0.6816(2) 0.3737(5) 0.0652(11) Uani 1 1 d . . . . .
H17A H 0.461974 0.707448 0.325164 0.078 Uiso 1 1 calc R . . . .
H17B H 0.362866 0.704345 0.461264 0.078 Uiso 1 1 calc R . . . .
C4 C 0.4616(3) 0.62450(18) 0.4400(4) 0.0531(9) Uani 1 1 d . . . . .
H4 H 0.394998 0.600872 0.490301 0.064 Uiso 1 1 calc R . . . .
C5 C 0.6655(3) 0.67139(16) 0.5544(4) 0.0463(8) Uani 1 1 d . . . . .
C6 C 0.7307(3) 0.67861(16) 0.7204(4) 0.0472(8) Uani 1 1 d . . . . .
H6 H 0.708779 0.719579 0.758741 0.057 Uiso 1 1 calc R . . . .
C7 C 0.8733(3) 0.67534(15) 0.7274(4) 0.0412(7) Uani 1 1 d . . . . .
C8 C 0.9428(3) 0.63321(15) 0.6410(4) 0.0405(7) Uani 1 1 d . . . . .
C9 C 0.8829(3) 0.58509(15) 0.5395(4) 0.0410(7) Uani 1 1 d . . . . .
C10 C 0.8910(3) 0.57514(14) 0.3735(4) 0.0391(7) Uani 1 1 d . . . . .
C11 C 0.9459(3) 0.60335(17) 0.2410(4) 0.0511(9) Uani 1 1 d . . . . .
H11 H 0.993842 0.638764 0.255051 0.061 Uiso 1 1 calc R . . . .
C12 C 0.9275(4) 0.57792(19) 0.0922(4) 0.0594(10) Uani 1 1 d . . . . .
H12 H 0.964708 0.595539 0.003371 0.071 Uiso 1 1 calc R . . . .
C13 C 0.8525(4) 0.52499(18) 0.0708(4) 0.0554(9) Uani 1 1 d . . . . .
H13 H 0.840478 0.508433 -0.032490 0.067 Uiso 1 1 calc R . . . .
C14 C 0.5120(4) 0.58436(19) 0.3104(5) 0.0611(10) Uani 1 1 d . . . . .
H14A H 0.545765 0.547040 0.358946 0.073 Uiso 1 1 calc R . . . .
H14B H 0.580203 0.605330 0.258593 0.073 Uiso 1 1 calc R . . . .
C15 C 0.4088(4) 0.56827(19) 0.1835(5) 0.0626(11) Uani 1 1 d . . . . .
H15A H 0.445418 0.545979 0.095306 0.075 Uiso 1 1 calc R . . . .
H15B H 0.346763 0.541993 0.231682 0.075 Uiso 1 1 calc R . . . .
C16 C 0.5450(3) 0.61562(18) 0.7261(4) 0.0518(9) Uani 1 1 d . . . . .
C3 C 0.6597(3) 0.6333(2) 0.8245(4) 0.0578(10) Uani 1 1 d . . . . .
H17C H 0.711563 0.597613 0.849539 0.069 Uiso 1 1 calc R . . . .
H17D H 0.636741 0.652283 0.925343 0.069 Uiso 1 1 calc R . . . .
N18 N 0.7721(3) 0.50165(14) 0.4845(4) 0.0550(8) Uani 1 1 d . . . . .
C19 C 0.7982(3) 0.49806(16) 0.1955(4) 0.0486(8) Uani 1 1 d . . . . .
H19 H 0.747441 0.463591 0.180769 0.058 Uiso 1 1 calc R . . . .
C20 C 1.0744(3) 0.63556(16) 0.6513(4) 0.0458(8) Uani 1 1 d . . . . .
H20 H 1.120602 0.608937 0.588786 0.055 Uiso 1 1 calc R . . . .
C21 C 1.1372(3) 0.67684(17) 0.7528(4) 0.0520(9) Uani 1 1 d . . . . .
H21 H 1.225039 0.677553 0.760157 0.062 Uiso 1 1 calc R . . . .
C22 C 1.0683(3) 0.71680(17) 0.8427(4) 0.0517(9) Uani 1 1 d . . . . .
H22 H 1.109886 0.743981 0.913314 0.062 Uiso 1 1 calc R . . . .
C23 C 0.9380(3) 0.71697(17) 0.8290(4) 0.0491(9) Uani 1 1 d . . . . .
H23 H 0.892769 0.745111 0.888111 0.059 Uiso 1 1 calc R . . . .

loop_
_atom_site_aniso_label
_atom_site_aniso_U_11
_atom_site_aniso_U_22
_atom_site_aniso_U_33
_atom_site_aniso_U_23
_atom_site_aniso_U_13
_atom_site_aniso_U_12
O1 0.0560(16) 0.0770(18) 0.0585(17) 0.0245(14) -0.0059(13) -0.0102(13)
O2 0.0630(18) 0.131(3) 0.0508(16) 0.0031(17) 0.0066(13) -0.0402(18)
N1 0.0408(15) 0.0640(19) 0.0387(15) 0.0007(13) -0.0033(12) -0.0100(14)
N2 0.066(2) 0.0537(18) 0.0417(16) -0.0055(14) 0.0073(14) -0.0114(15)
N3 0.0460(16) 0.0457(16) 0.0392(15) -0.0041(12) 0.0015(12) -0.0021(13)
C1 0.077(3) 0.101(4) 0.047(2) -0.007(2) -0.017(2) 0.017(3)
C2 0.065(3) 0.105(4) 0.061(3) -0.013(2) -0.015(2) 0.027(3)
C17 0.058(2) 0.080(3) 0.056(2) -0.015(2) -0.0082(18) 0.018(2)
C4 0.046(2) 0.073(3) 0.0391(19) -0.0027(17) -0.0059(15) -0.0076(18)
C5 0.0420(18) 0.0491(19) 0.048(2) 0.0029(16) -0.0009(15) 0.0001(15)
C6 0.0427(19) 0.052(2) 0.0464(19) -0.0118(16) -0.0007(15) -0.0022(15)
C7 0.0398(17) 0.0446(18) 0.0388(17) -0.0014(14) -0.0027(13) -0.0031(14)
C8 0.0429(18) 0.0446(18) 0.0337(16) 0.0021(14) -0.0023(13) -0.0023(14)
C9 0.0412(17) 0.0445(18) 0.0372(17) -0.0016(14) 0.0003(13) 0.0009(14)
C10 0.0377(17) 0.0423(18) 0.0371(17) -0.0019(14) -0.0022(13) 0.0007(14)
C11 0.051(2) 0.059(2) 0.0436(19) 0.0040(16) -0.0010(15) -0.0071(17)
C12 0.069(3) 0.072(3) 0.0370(19) 0.0076(18) 0.0013(17) -0.005(2)
C13 0.060(2) 0.066(2) 0.0398(19) -0.0090(17) -0.0037(16) 0.0046(19)
C14 0.067(2) 0.064(2) 0.051(2) -0.0046(18) -0.0107(18) 0.012(2)
C15 0.070(3) 0.073(3) 0.044(2) -0.0083(18) -0.0139(18) 0.003(2)
C16 0.048(2) 0.071(2) 0.0366(18) -0.0036(17) 0.0052(15) -0.0088(18)
C3 0.047(2) 0.091(3) 0.0354(18) -0.0082(18) 0.0023(15) -0.0092(19)
N18 0.068(2) 0.0535(18) 0.0445(17) -0.0061(14) 0.0114(14) -0.0129(15)
C19 0.053(2) 0.050(2) 0.0425(19) -0.0112(16) -0.0054(15) 0.0001(16)
C20 0.0398(18) 0.055(2) 0.0427(18) 0.0014(16) 0.0008(14) 0.0040(15)
C21 0.0400(18) 0.065(2) 0.051(2) 0.0046(18) -0.0030(15) -0.0034(17)
C22 0.050(2) 0.057(2) 0.048(2) -0.0047(17) -0.0086(16) -0.0117(17)
C23 0.0459(19) 0.056(2) 0.0450(19) -0.0094(16) -0.0018(15) -0.0054(16)

loop_
_atom_type_symbol
_atom_type_description
_atom_type_scat_dispersion_real
_atom_type_scat_dispersion_imag
_atom_type_scat_source
C C 0.0033 0.0016 'International Tables Vol C Tables 4.2.6.8 and 6.1.1.4'
H H 0.0000 0.0000 'International Tables Vol C Tables 4.2.6.8 and 6.1.1.4'
N N 0.0061 0.0033 'International Tables Vol C Tables 4.2.6.8 and 6.1.1.4'
O O 0.0106 0.0060 'International Tables Vol C Tables 4.2.6.8 and 6.1.1.4'

loop_
_geom_angle_atom_site_label_1
_geom_angle_atom_site_label_2
_geom_angle_atom_site_label_3
_geom_angle
_geom_angle_site_symmetry_1
_geom_angle_site_symmetry_3
_geom_angle_publ_flag
C5 N1 C4 125.8(3) . . ?
C5 N1 C16 112.8(3) . . ?
C16 N1 C4 121.4(3) . . ?
N18 N2 C9 110.9(3) . . ?
C10 N3 C19 123.7(3) . . ?
N18 N3 C10 111.8(3) . . ?
N18 N3 C19 124.5(3) . . ?
H1A C1 H1B 107.8 . . ?
C2 C1 H1A 109.0 . . ?
C2 C1 H1B 109.0 . . ?
C2 C1 C15 113.1(4) . . ?
C15 C1 H1A 109.0 . . ?
C15 C1 H1B 109.0 . . ?
C1 C2 H2A 109.3 . . ?
C1 C2 H2B 109.3 . . ?
C1 C2 C17 111.8(4) . . ?
H2A C2 H2B 107.9 . . ?
C17 C2 H2A 109.3 . . ?
C17 C2 H2B 109.3 . . ?
C2 C17 H17A 109.6 . . ?
C2 C17 H17B 109.6 . . ?
H17A C17 H17B 108.1 . . ?
C4 C17 C2 110.3(4) . . ?
C4 C17 H17A 109.6 . . ?
C4 C17 H17B 109.6 . . ?
N1 C4 C17 112.4(3) . . ?
N1 C4 H4 106.2 . . ?
N1 C4 C14 112.3(3) . . ?
C17 C4 H4 106.2 . . ?
C14 C4 C17 112.9(3) . . ?
C14 C4 H4 106.2 . . ?
O1 C5 N1 125.0(3) . . ?
O1 C5 C6 126.3(3) . . ?
N1 C5 C6 108.6(3) . . ?
C5 C6 H6 106.3 . . ?
C5 C6 C3 103.0(3) . . ?
C7 C6 C5 116.5(3) . . ?
C7 C6 H6 106.3 . . ?
C7 C6 C3 117.6(3) . . ?
C3 C6 H6 106.3 . . ?
C8 C7 C6 124.1(3) . . ?
C8 C7 C23 118.7(3) . . ?
C23 C7 C6 117.2(3) . . ?
C7 C8 C9 122.6(3) . . ?
C7 C8 C20 119.5(3) . . ?
C20 C8 C9 117.8(3) . . ?
N2 C9 C8 122.8(3) . . ?
N2 C9 C10 108.2(3) . . ?
C10 C9 C8 129.0(3) . . ?
N3 C10 C9 103.7(3) . . ?
N3 C10 C11 118.3(3) . . ?
C9 C10 C11 138.0(3) . . ?
C10 C11 H11 120.7 . . ?
C12 C11 C10 118.6(3) . . ?
C12 C11 H11 120.7 . . ?
C11 C12 H12 119.7 . . ?
C11 C12 C13 120.6(3) . . ?
C13 C12 H12 119.7 . . ?
C12 C13 H13 119.2 . . ?
C19 C13 C12 121.5(3) . . ?
C19 C13 H13 119.2 . . ?
C4 C14 H14A 109.4 . . ?
C4 C14 H14B 109.4 . . ?
C4 C14 C15 111.0(3) . . ?
H14A C14 H14B 108.0 . . ?
C15 C14 H14A 109.4 . . ?
C15 C14 H14B 109.4 . . ?
C1 C15 C14 110.8(3) . . ?
C1 C15 H15A 109.5 . . ?
C1 C15 H15B 109.5 . . ?
C14 C15 H15A 109.5 . . ?
C14 C15 H15B 109.5 . . ?
H15A C15 H15B 108.1 . . ?
O2 C16 N1 124.2(3) . . ?
O2 C16 C3 127.7(3) . . ?
N1 C16 C3 108.1(3) . . ?
C6 C3 H17C 110.6 . . ?
C6 C3 H17D 110.6 . . ?
C16 C3 C6 105.7(3) . . ?
C16 C3 H17C 110.6 . . ?
C16 C3 H17D 110.6 . . ?
H17C C3 H17D 108.7 . . ?
N2 N18 N3 105.5(3) . . ?
N3 C19 H19 121.4 . . ?
C13 C19 N3 117.2(3) . . ?
C13 C19 H19 121.4 . . ?
C8 C20 H20 119.5 . . ?
C21 C20 C8 121.1(3) . . ?
C21 C20 H20 119.5 . . ?
C20 C21 H21 120.4 . . ?
C22 C21 C20 119.2(3) . . ?
C22 C21 H21 120.4 . . ?
C21 C22 H22 119.7 . . ?
C21 C22 C23 120.6(3) . . ?
C23 C22 H22 119.7 . . ?
C7 C23 H23 119.6 . . ?
C22 C23 C7 120.7(3) . . ?
C22 C23 H23 119.6 . . ?

loop_
_geom_bond_atom_site_label_1
_geom_bond_atom_site_label_2
_geom_bond_distance
_geom_bond_site_symmetry_2
_geom_bond_publ_flag
O1 C5 1.211(4) . ?
O2 C16 1.205(4) . ?
N1 C4 1.477(4) . ?
N1 C5 1.373(4) . ?
N1 C16 1.384(4) . ?
N2 C9 1.348(4) . ?
N2 N18 1.329(4) . ?
N3 C10 1.370(4) . ?
N3 N18 1.357(4) . ?
N3 C19 1.371(4) . ?
C1 H1A 0.9700 . ?
C1 H1B 0.9700 . ?
C1 C2 1.484(6) . ?
C1 C15 1.508(6) . ?
C2 H2A 0.9700 . ?
C2 H2B 0.9700 . ?
C2 C17 1.523(5) . ?
C17 H17A 0.9700 . ?
C17 H17B 0.9700 . ?
C17 C4 1.503(5) . ?
C4 H4 0.9800 . ?
C4 C14 1.499(5) . ?
C5 C6 1.517(5) . ?
C6 H6 0.9800 . ?
C6 C7 1.512(4) . ?
C6 C3 1.529(5) . ?
C7 C8 1.393(4) . ?
C7 C23 1.397(4) . ?
C8 C9 1.471(4) . ?
C8 C20 1.394(4) . ?
C9 C10 1.393(4) . ?
C10 C11 1.402(5) . ?
C11 H11 0.9300 . ?
C11 C12 1.355(5) . ?
C12 H12 0.9300 . ?
C12 C13 1.410(5) . ?
C13 H13 0.9300 . ?
C13 C19 1.336(5) . ?
C14 H14A 0.9700 . ?
C14 H14B 0.9700 . ?
C14 C15 1.523(5) . ?
C15 H15A 0.9700 . ?
C15 H15B 0.9700 . ?
C16 C3 1.484(5) . ?
C3 H17C 0.9700 . ?
C3 H17D 0.9700 . ?
C19 H19 0.9300 . ?
C20 H20 0.9300 . ?
C20 C21 1.383(5) . ?
C21 H21 0.9300 . ?
C21 C22 1.375(5) . ?
C22 H22 0.9300 . ?
C22 C23 1.381(5) . ?
C23 H23 0.9300 . ?

loop_
_geom_torsion_atom_site_label_1
_geom_torsion_atom_site_label_2
_geom_torsion_atom_site_label_3
_geom_torsion_atom_site_label_4
_geom_torsion
_geom_torsion_site_symmetry_1
_geom_torsion_site_symmetry_2
_geom_torsion_site_symmetry_3
_geom_torsion_site_symmetry_4
_geom_torsion_publ_flag
O1 C5 C6 C7 -41.8(5) . . . . ?
O1 C5 C6 C3 -172.0(4) . . . . ?
O2 C16 C3 C6 -170.1(4) . . . . ?
N1 C4 C14 C15 176.3(3) . . . . ?
N1 C5 C6 C7 141.7(3) . . . . ?
N1 C5 C6 C3 11.5(4) . . . . ?
N1 C16 C3 C6 10.5(4) . . . . ?
N2 C9 C10 N3 0.4(4) . . . . ?
N2 C9 C10 C11 178.7(4) . . . . ?
N3 C10 C11 C12 -0.5(5) . . . . ?
C1 C2 C17 C4 -53.8(5) . . . . ?
C2 C1 C15 C14 -53.7(5) . . . . ?
C2 C17 C4 N1 -176.7(3) . . . . ?
C2 C17 C4 C14 54.9(5) . . . . ?
C17 C4 C14 C15 -55.2(5) . . . . ?
C4 N1 C5 O1 -1.8(6) . . . . ?
C4 N1 C5 C6 174.8(3) . . . . ?
C4 N1 C16 O2 -3.0(6) . . . . ?
C4 N1 C16 C3 176.4(3) . . . . ?
C4 C14 C15 C1 53.2(5) . . . . ?
C5 N1 C4 C17 -62.3(5) . . . . ?
C5 N1 C4 C14 66.4(5) . . . . ?
C5 N1 C16 O2 177.3(4) . . . . ?
C5 N1 C16 C3 -3.3(4) . . . . ?
C5 C6 C7 C8 -42.0(5) . . . . ?
C5 C6 C7 C23 138.9(3) . . . . ?
C5 C6 C3 C16 -13.0(4) . . . . ?
C6 C7 C8 C9 -3.2(5) . . . . ?
C6 C7 C8 C20 177.6(3) . . . . ?
C6 C7 C23 C22 179.7(3) . . . . ?
C7 C6 C3 C16 -142.6(3) . . . . ?
C7 C8 C9 N2 -63.2(4) . . . . ?
C7 C8 C9 C10 119.5(4) . . . . ?
C7 C8 C20 C21 3.6(5) . . . . ?
C8 C7 C23 C22 0.6(5) . . . . ?
C8 C9 C10 N3 178.1(3) . . . . ?
C8 C9 C10 C11 -3.7(7) . . . . ?
C8 C20 C21 C22 -1.1(5) . . . . ?
C9 N2 N18 N3 -0.2(4) . . . . ?
C9 C8 C20 C21 -175.6(3) . . . . ?
C9 C10 C11 C12 -178.5(4) . . . . ?
C10 N3 N18 N2 0.4(4) . . . . ?
C10 N3 C19 C13 2.2(5) . . . . ?
C10 C11 C12 C13 1.4(6) . . . . ?
C11 C12 C13 C19 -0.5(6) . . . . ?
C12 C13 C19 N3 -1.2(5) . . . . ?
C15 C1 C2 C17 54.4(6) . . . . ?
C16 N1 C4 C17 118.0(4) . . . . ?
C16 N1 C4 C14 -113.3(4) . . . . ?
C16 N1 C5 O1 177.9(4) . . . . ?
C16 N1 C5 C6 -5.5(4) . . . . ?
C3 C6 C7 C8 80.9(4) . . . . ?
C3 C6 C7 C23 -98.2(4) . . . . ?
N18 N2 C9 C8 -178.0(3) . . . . ?
N18 N2 C9 C10 -0.2(4) . . . . ?
N18 N3 C10 C9 -0.5(4) . . . . ?
N18 N3 C10 C11 -179.2(3) . . . . ?
N18 N3 C19 C13 179.8(3) . . . . ?
C19 N3 C10 C9 177.3(3) . . . . ?
C19 N3 C10 C11 -1.4(5) . . . . ?
C19 N3 N18 N2 -177.4(3) . . . . ?
C20 C8 C9 N2 116.1(4) . . . . ?
C20 C8 C9 C10 -61.3(5) . . . . ?
C20 C21 C22 C23 -1.7(5) . . . . ?
C21 C22 C23 C7 2.0(6) . . . . ?
C23 C7 C8 C9 175.9(3) . . . . ?
C23 C7 C8 C20 -3.3(5) . . . . ?
